data_4327106
loop_
_publ_author_name
'Xiang-Qian Fang'
'Zhao-Peng Deng'
'Li-Hua Huo'
'Wang Wan'
'Zhi-Biao Zhu'
'Hui Zhao'
'Shan Gao'

_publ_section_title
;
 New Family of Silver(I) Complexes Based on Hydroxyl and Carboxyl Groups
 Decorated Arenesulfonic Acid: Syntheses, Structures, and Luminescent
 Properties
;
_journal_name_full 'Inorganic Chemistry'
_journal_page_first 12562
_journal_page_last 12574
_journal_paper_doi 10.1021/ic201589p
_journal_volume 50
_journal_year 2011
_chemical_formula_moiety 'C14 H20 Ag4 N4 O12 S2, 2(H2 O)'
_chemical_formula_sum 'C14 H24 Ag4 N4 O14 S2'
_chemical_formula_weight 967.97
_chemical_name_systematic
; 
 ? 
;
_space_group_IT_number 14
_symmetry_cell_setting monoclinic
_symmetry_space_group_name_Hall '-P 2ybc'
_symmetry_space_group_name_H-M 'P 1 21/c 1'
_atom_sites_solution_hydrogens geom
_atom_sites_solution_primary direct
_atom_sites_solution_secondary difmap
_audit_creation_method SHELXL-97
_cell_angle_alpha 90.00
_cell_angle_beta 104.98(3)
_cell_angle_gamma 90.00
_cell_formula_units_Z 2
_cell_length_a 13.257(3)
_cell_length_b 6.5426(13)
_cell_length_c 14.635(3)
_cell_measurement_reflns_used 4422
_cell_measurement_temperature 295(2)
_cell_measurement_theta_max 27.39
_cell_measurement_theta_min 3.18
_cell_volume 1226.2(5)
_computing_cell_refinement RAPID-AUTO
_computing_data_collection 'RAPID-AUTO (Rigaku Corporation, 1998)'
_computing_data_reduction 'CrystalStructure (Rigaku/MSC and Rigaku Corporation, 2002)'
_computing_molecular_graphics SHELXL-97
_computing_publication_material SHELXL-97
_computing_structure_refinement 'SHELXL-97 (Sheldrick, 1997)'
_computing_structure_solution 'SHELXS-97 (Sheldrick, 1997)'
_diffrn_ambient_temperature 295(2)
_diffrn_detector_area_resol_mean 10.000
_diffrn_measured_fraction_theta_full 0.995
_diffrn_measured_fraction_theta_max 0.995
_diffrn_measurement_device_type 'Rigaku RAXIS-RAPID'
_diffrn_measurement_method \w
_diffrn_radiation_monochromator graphite
_diffrn_radiation_source 'fine-focus sealed tube'
_diffrn_radiation_type MoK\a
_diffrn_radiation_wavelength 0.71073
_diffrn_reflns_av_R_equivalents 0.1022
_diffrn_reflns_av_sigmaI/netI 0.0837
_diffrn_reflns_limit_h_max 17
_diffrn_reflns_limit_h_min -17
_diffrn_reflns_limit_k_max 8
_diffrn_reflns_limit_k_min -7
_diffrn_reflns_limit_l_max 18
_diffrn_reflns_limit_l_min -18
_diffrn_reflns_number 11225
_diffrn_reflns_theta_full 27.47
_diffrn_reflns_theta_max 27.47
_diffrn_reflns_theta_min 3.18
_diffrn_standards_decay_% 0
_diffrn_standards_interval_count 0
_diffrn_standards_interval_time 0
_diffrn_standards_number 0
_exptl_absorpt_coefficient_mu 3.395
_exptl_absorpt_correction_T_max 0.7065
_exptl_absorpt_correction_T_min 0.5648
_exptl_absorpt_correction_type multi-scan
_exptl_absorpt_process_details 'ABSCOR (Higashi, 1995)'
_exptl_crystal_colour colorless
_exptl_crystal_density_diffrn 2.622
_exptl_crystal_description prism
_exptl_crystal_F_000 936
_exptl_crystal_size_max 0.19
_exptl_crystal_size_mid 0.15
_exptl_crystal_size_min 0.11
_refine_diff_density_max 1.612
_refine_diff_density_min -1.596
_refine_diff_density_rms 0.220
_refine_ls_extinction_method none
_refine_ls_goodness_of_fit_ref 1.036
_refine_ls_hydrogen_treatment mixed
_refine_ls_matrix_type full
_refine_ls_number_parameters 179
_refine_ls_number_reflns 2803
_refine_ls_number_restraints 3
_refine_ls_restrained_S_all 1.035
_refine_ls_R_factor_all 0.1165
_refine_ls_R_factor_gt 0.0727
_refine_ls_shift/su_max 0.000
_refine_ls_shift/su_mean 0.000
_refine_ls_structure_factor_coef Fsqd
_refine_ls_weighting_details 'calc w=1/[\s^2^(Fo^2^)+(0.1093P)^2^+0.0000P] where P=(Fo^2^+2Fc^2^)/3'
_refine_ls_weighting_scheme calc
_refine_ls_wR_factor_gt 0.1799
_refine_ls_wR_factor_ref 0.2164
_reflns_number_gt 1703
_reflns_number_total 2803
_reflns_threshold_expression >2sigma(I)
_cod_data_source_file ic201589p_si_002_4.cif
_cod_data_source_block complex4
_cod_original_cell_volume 1226.2(4)
_cod_original_sg_symbol_H-M 'P 21/c'
_cod_database_code 4327106

loop_
_symmetry_equiv_pos_as_xyz
'x, y, z'
'-x, y+1/2, -z+1/2'
'-x, -y, -z'
'x, -y-1/2, z-1/2'

loop_
_atom_site_label
_atom_site_type_symbol
_atom_site_fract_x
_atom_site_fract_y
_atom_site_fract_z
_atom_site_U_iso_or_equiv
_atom_site_adp_type
_atom_site_occupancy
_atom_site_symmetry_multiplicity
_atom_site_calc_flag
_atom_site_refinement_flags
Ag1 Ag 0.74076(6) 0.58675(14) 0.28074(6) 0.0519(4) Uani 1 1 d .
Ag2 Ag 0.59201(7) 0.60911(13) 0.09058(6) 0.0539(4) Uani 1 1 d .
S1 S 0.1463(2) 0.5723(4) 0.45104(18) 0.0430(6) Uani 1 1 d .
O1 O 0.1991(6) 0.5805(11) 0.5501(5) 0.063(2) Uani 1 1 d .
O1W O 0.1141(6) 0.4616(13) 0.0698(5) 0.0587(19) Uani 1 1 d D
H1W1 H 0.083(9) 0.347(8) 0.056(7) 0.088 Uiso 1 1 d D
H1W2 H 0.094(10) 0.544(12) 0.024(5) 0.088 Uiso 1 1 d D
O2 O 0.0970(7) 0.3762(12) 0.4212(6) 0.065(2) Uani 1 1 d .
O3 O 0.0776(6) 0.7465(11) 0.4205(5) 0.0559(19) Uani 1 1 d .
O4 O 0.1247(5) 0.5809(11) 0.2427(5) 0.0508(19) Uani 1 1 d .
H4O H 0.1219 0.5436 0.1886 0.076 Uiso 1 1 calc R
O5 O 0.4762(6) 0.6168(11) 0.1675(5) 0.0505(18) Uani 1 1 d .
O6 O 0.5901(6) 0.6251(11) 0.3099(5) 0.0521(19) Uani 1 1 d .
N1 N 0.6854(7) 0.6082(13) -0.0073(7) 0.055(2) Uani 1 1 d .
H1N1 H 0.6445 0.6148 -0.0659 0.083 Uiso 1 1 calc R
H1N2 H 0.7230 0.4939 -0.0005 0.083 Uiso 1 1 calc R
H1N3 H 0.7280 0.7157 0.0034 0.083 Uiso 1 1 calc R
N2 N 0.8884(7) 0.5774(12) 0.2452(7) 0.051(2) Uani 1 1 d .
H2N1 H 0.9399 0.5704 0.2980 0.076 Uiso 1 1 calc R
H2N2 H 0.8958 0.6899 0.2134 0.076 Uiso 1 1 calc R
H2N3 H 0.8906 0.4681 0.2096 0.076 Uiso 1 1 calc R
C1 C 0.2473(8) 0.5968(14) 0.3905(7) 0.039(2) Uani 1 1 d .
C2 C 0.2253(8) 0.5954(13) 0.2924(7) 0.039(2) Uani 1 1 d .
C3 C 0.3079(8) 0.6081(13) 0.2490(7) 0.039(2) Uani 1 1 d .
H3A H 0.2938 0.6084 0.1833 0.047 Uiso 1 1 calc R
C4 C 0.4095(7) 0.6199(13) 0.3024(7) 0.037(2) Uani 1 1 d .
C5 C 0.4313(8) 0.6281(15) 0.4001(7) 0.042(2) Uani 1 1 d .
H5A H 0.4997 0.6425 0.4364 0.050 Uiso 1 1 calc R
C6 C 0.3499(8) 0.6146(13) 0.4433(7) 0.037(2) Uani 1 1 d .
H6A H 0.3645 0.6175 0.5090 0.045 Uiso 1 1 calc R
C7 C 0.4996(8) 0.6211(13) 0.2567(7) 0.039(2) Uani 1 1 d .

loop_
_atom_site_aniso_label
_atom_site_aniso_U_11
_atom_site_aniso_U_22
_atom_site_aniso_U_33
_atom_site_aniso_U_23
_atom_site_aniso_U_13
_atom_site_aniso_U_12
Ag1 0.0409(5) 0.0708(7) 0.0461(6) 0.0002(4) 0.0150(4) 0.0001(4)
Ag2 0.0522(6) 0.0715(7) 0.0417(5) 0.0022(4) 0.0190(4) 0.0002(4)
S1 0.0397(13) 0.0547(16) 0.0352(13) 0.0024(11) 0.0106(11) 0.0046(11)
O1 0.064(5) 0.094(6) 0.033(4) 0.006(4) 0.017(4) 0.015(4)
O1W 0.057(5) 0.066(5) 0.048(4) -0.009(4) 0.005(4) -0.003(4)
O2 0.066(5) 0.073(5) 0.063(5) -0.005(4) 0.027(5) -0.019(4)
O3 0.049(4) 0.068(5) 0.051(4) 0.005(4) 0.013(4) 0.022(4)
O4 0.035(4) 0.077(5) 0.038(4) -0.003(3) 0.005(3) 0.001(3)
O5 0.049(4) 0.074(5) 0.035(4) -0.003(3) 0.023(3) -0.005(3)
O6 0.038(4) 0.072(5) 0.050(5) 0.005(4) 0.018(4) 0.004(3)
N1 0.047(5) 0.072(6) 0.052(6) 0.002(4) 0.021(5) 0.002(4)
N2 0.048(5) 0.056(5) 0.057(6) 0.000(4) 0.029(5) -0.008(4)
C1 0.038(5) 0.056(6) 0.026(5) 0.001(4) 0.011(4) 0.007(4)
C2 0.039(5) 0.038(5) 0.039(5) -0.002(4) 0.012(4) 0.000(4)
C3 0.047(6) 0.041(5) 0.029(5) -0.003(4) 0.008(4) -0.007(4)
C4 0.038(5) 0.040(5) 0.033(5) -0.001(4) 0.007(4) 0.003(4)
C5 0.035(5) 0.056(6) 0.032(5) 0.004(4) 0.003(4) 0.000(4)
C6 0.047(6) 0.037(5) 0.032(5) -0.001(4) 0.018(4) 0.002(4)
C7 0.048(6) 0.031(5) 0.047(6) -0.004(4) 0.026(5) 0.001(4)

loop_
_atom_type_symbol
_atom_type_description
_atom_type_scat_dispersion_real
_atom_type_scat_dispersion_imag
_atom_type_scat_source
C C 0.0033 0.0016 'International Tables Vol C Tables 4.2.6.8 and 6.1.1.4'
H H 0.0000 0.0000 'International Tables Vol C Tables 4.2.6.8 and 6.1.1.4'
O O 0.0106 0.0060 'International Tables Vol C Tables 4.2.6.8 and 6.1.1.4'
S S 0.1246 0.1234 'International Tables Vol C Tables 4.2.6.8 and 6.1.1.4'
Ag Ag -0.8971 1.1015 'International Tables Vol C Tables 4.2.6.8 and 6.1.1.4'
N N 0.0061 0.0033 'International Tables Vol C Tables 4.2.6.8 and 6.1.1.4'

loop_
_geom_angle_atom_site_label_1
_geom_angle_atom_site_label_2
_geom_angle_atom_site_label_3
_geom_angle
_geom_angle_site_symmetry_3
N2 Ag1 O6 174.4(3) .
N2 Ag1 O1 98.2(3) 3_666
O6 Ag1 O1 86.2(3) 3_666
N2 Ag1 Ag2 101.5(3) .
O6 Ag1 Ag2 75.9(2) .
N1 Ag2 O5 170.0(3) .
N1 Ag2 Ag1 105.7(3) .
O5 Ag2 Ag1 84.3(2) .
O1 S1 O3 112.6(4) .
O1 S1 O2 113.5(5) .
O3 S1 O2 113.7(5) .
O1 S1 C1 105.2(5) .
O3 S1 C1 105.5(4) .
O2 S1 C1 105.4(4) .
H1W1 O1W H1W2 110(9) .
C2 O4 H4O 109.5 .
C7 O5 Ag2 122.1(7) .
C7 O6 Ag1 131.4(6) .
Ag2 N1 H1N1 109.5 .
Ag2 N1 H1N2 109.5 .
H1N1 N1 H1N2 109.5 .
Ag2 N1 H1N3 109.5 .
H1N1 N1 H1N3 109.5 .
H1N2 N1 H1N3 109.5 .
Ag1 N2 H2N1 109.5 .
Ag1 N2 H2N2 109.5 .
H2N1 N2 H2N2 109.5 .
Ag1 N2 H2N3 109.5 .
H2N1 N2 H2N3 109.5 .
H2N2 N2 H2N3 109.5 .
C6 C1 C2 119.4(9) .
C6 C1 S1 118.9(7) .
C2 C1 S1 121.7(8) .
O4 C2 C1 118.2(9) .
O4 C2 C3 122.7(9) .
C1 C2 C3 119.1(9) .
C4 C3 C2 120.7(9) .
C4 C3 H3A 119.6 .
C2 C3 H3A 119.6 .
C3 C4 C5 120.1(9) .
C3 C4 C7 121.2(9) .
C5 C4 C7 118.6(9) .
C4 C5 C6 119.3(9) .
C4 C5 H5A 120.4 .
C6 C5 H5A 120.4 .
C1 C6 C5 121.2(9) .
C1 C6 H6A 119.4 .
C5 C6 H6A 119.4 .
O6 C7 O5 125.7(9) .
O6 C7 C4 117.7(9) .
O5 C7 C4 116.5(9) .

loop_
_geom_bond_atom_site_label_1
_geom_bond_atom_site_label_2
_geom_bond_distance
_geom_bond_site_symmetry_2
Ag1 N2 2.153(8) .
Ag1 O6 2.163(7) .
Ag1 O1 2.635(7) 3_666
Ag1 Ag2 2.9696(16) .
Ag2 N1 2.122(8) .
Ag2 O5 2.126(7) .
S1 O1 1.439(8) .
S1 O3 1.455(7) .
S1 O2 1.455(8) .
S1 C1 1.793(10) .
O1W H1W1 0.85(9) .
O1W H1W2 0.85(9) .
O4 C2 1.347(12) .
O4 H4O 0.8200 .
O5 C7 1.262(12) .
O6 C7 1.250(12) .
N1 H1N1 0.8900 .
N1 H1N2 0.8900 .
N1 H1N3 0.8900 .
N2 H2N1 0.8900 .
N2 H2N2 0.8900 .
N2 H2N3 0.8900 .
C1 C6 1.385(14) .
C1 C2 1.390(14) .
C2 C3 1.404(14) .
C3 C4 1.374(14) .
C3 H3A 0.9300 .
C4 C5 1.385(14) .
C4 C7 1.512(13) .
C5 C6 1.387(13) .
C5 H5A 0.9300 .
C6 H6A 0.9300 .

loop_
_geom_hbond_atom_site_label_D
_geom_hbond_atom_site_label_H
_geom_hbond_atom_site_label_A
_geom_hbond_distance_DH
_geom_hbond_distance_HA
_geom_hbond_distance_DA
_geom_hbond_angle_DHA
_geom_hbond_site_symmetry_A
O1W H1W1 O3 0.85(9) 2.34(9) 2.94(9) 128(11) 2_545
O1W H1W2 O3 0.85(9) 2.01(3) 2.85(9) 168(12) 4_575
O4 H4O O1W 0.82 1.80 2.62(2) 179.3 .
N1 H1N1 O5 0.89 2.42 3.11(2) 134.9 3_665
N1 H1N1 O6 0.89 2.46 3.17(2) 137.3 4_575
N1 H1N2 O1W 0.89 2.63 3.06(2) 110.8 3_665
N2 H2N1 O3 0.89 2.49 3.28(2) 149.0 1_655
N2 H2N2 O2 0.89 2.34 3.17(2) 154.9 2_655
N2 H2N3 O4 0.89 2.65 3.26(2) 126.7 2_645

loop_
_geom_torsion_atom_site_label_1
_geom_torsion_atom_site_label_2
_geom_torsion_atom_site_label_3
_geom_torsion_atom_site_label_4
_geom_torsion
N2 Ag1 Ag2 N1 -0.1(3)
O6 Ag1 Ag2 N1 174.8(3)
N2 Ag1 Ag2 O5 -179.4(3)
O6 Ag1 Ag2 O5 -4.5(3)
N1 Ag2 O5 C7 -172.5(16)
Ag1 Ag2 O5 C7 3.7(7)
Ag2 Ag1 O6 C7 8.8(8)
O1 S1 C1 C6 0.9(9)
O3 S1 C1 C6 120.1(8)
O2 S1 C1 C6 -119.3(8)
O1 S1 C1 C2 180.0(8)
O3 S1 C1 C2 -60.8(9)
O2 S1 C1 C2 59.7(9)
C6 C1 C2 O4 -179.1(8)
S1 C1 C2 O4 1.9(12)
C6 C1 C2 C3 1.2(13)
S1 C1 C2 C3 -177.8(6)
O4 C2 C3 C4 -179.1(8)
C1 C2 C3 C4 0.6(13)
C2 C3 C4 C5 -2.7(14)
C2 C3 C4 C7 176.4(8)
C3 C4 C5 C6 3.0(14)
C7 C4 C5 C6 -176.1(8)
C2 C1 C6 C5 -0.9(14)
S1 C1 C6 C5 178.2(7)
C4 C5 C6 C1 -1.2(14)
Ag1 O6 C7 O5 -9.3(15)
Ag1 O6 C7 C4 170.3(5)
Ag2 O5 C7 O6 1.3(13)
Ag2 O5 C7 C4 -178.2(6)
C3 C4 C7 O6 -177.6(8)
C5 C4 C7 O6 1.5(13)
C3 C4 C7 O5 2.0(12)
C5 C4 C7 O5 -178.9(9)
